data_1550821
loop_
_publ_author_name
'Kapf, Andreas'
'Eslahi, Hassan'
'Blanke, Meik'
'Saccone, Marco'
'Giese, Michael'
'Albrecht, Marcel'

_publ_section_title
;
 Alkyloxy modified pyrene fluorophores with tunable photophysical and
 crystalline properties
;
_journal_issue 16
_journal_name_full 'New Journal of Chemistry'
_journal_page_first 6361
_journal_paper_doi 10.1039/C9NJ00652D
_journal_volume 43
_journal_year 2019
_chemical_formula_moiety 'C72 H74 O4'
_chemical_formula_sum 'C72 H74 O4'
_chemical_formula_weight 1003.31
_space_group_crystal_system triclinic
_space_group_IT_number 2
_space_group_name_Hall '-P 1'
_space_group_name_H-M_alt 'P -1'
_symmetry_space_group_name_Hall '-P 1'
_symmetry_space_group_name_H-M 'P -1'
_atom_sites_solution_hydrogens difmap
_audit_creation_method SHELXL-2014/6
_audit_update_record
;
2019-02-05 deposited with the CCDC.    2019-03-29 downloaded from the CCDC.
;
_cell_angle_alpha 87.451(2)
_cell_angle_beta 81.0290(10)
_cell_angle_gamma 75.138(2)
_cell_formula_units_Z 1
_cell_length_a 10.4191(5)
_cell_length_b 11.0485(5)
_cell_length_c 13.1357(5)
_cell_measurement_reflns_used 6488
_cell_measurement_temperature 122(2)
_cell_measurement_theta_max 32.46
_cell_measurement_theta_min 2.38
_cell_volume 1443.64(11)
_computing_cell_refinement 'Bruker SAINT'
_computing_data_collection 'Bruker APEX2'
_computing_data_reduction 'Bruker SAINT'
_computing_molecular_graphics 'Bruker SHELXTL'
_computing_publication_material 'Bruker SHELXTL'
_computing_structure_refinement 'SHELXL-2014/6 (Sheldrick, 2014)'
_computing_structure_solution 'SHELXS-97 (Sheldrick 2008)'
_diffrn_ambient_temperature 122(2)
_diffrn_measured_fraction_theta_full 1.000
_diffrn_measured_fraction_theta_max 0.995
_diffrn_measurement_device_type 'Bruker APEX-II CCD'
_diffrn_measurement_method '\f and \w scans'
_diffrn_radiation_type MoK\a
_diffrn_radiation_wavelength 0.71073
_diffrn_reflns_av_R_equivalents 0.0779
_diffrn_reflns_av_unetI/netI 0.0491
_diffrn_reflns_Laue_measured_fraction_full 1.000
_diffrn_reflns_Laue_measured_fraction_max 0.995
_diffrn_reflns_limit_h_max 14
_diffrn_reflns_limit_h_min -14
_diffrn_reflns_limit_k_max 15
_diffrn_reflns_limit_k_min -15
_diffrn_reflns_limit_l_max 18
_diffrn_reflns_limit_l_min -18
_diffrn_reflns_number 77583
_diffrn_reflns_point_group_measured_fraction_full 1.000
_diffrn_reflns_point_group_measured_fraction_max 0.995
_diffrn_reflns_theta_full 25.242
_diffrn_reflns_theta_max 30.764
_diffrn_reflns_theta_min 1.907
_exptl_absorpt_coefficient_mu 0.070
_exptl_absorpt_correction_T_max 0.7461
_exptl_absorpt_correction_T_min 0.7117
_exptl_absorpt_correction_type multi-scan
_exptl_absorpt_process_details
; 
 SADABS 2016/2: Krause, L., Herbst-Irmer, R., Sheldrick G.M. & Stalke D., 
 J. Appl. Cryst. 48 (2015) 3-10 
;
_exptl_crystal_colour yellow
_exptl_crystal_density_diffrn 1.154
_exptl_crystal_description plate
_exptl_crystal_F_000 538
_exptl_crystal_size_max 0.494
_exptl_crystal_size_mid 0.255
_exptl_crystal_size_min 0.090
_refine_diff_density_max 0.445
_refine_diff_density_min -0.279
_refine_diff_density_rms 0.052
_refine_ls_extinction_method none
_refine_ls_goodness_of_fit_ref 1.004
_refine_ls_hydrogen_treatment refall
_refine_ls_matrix_type full
_refine_ls_number_parameters 491
_refine_ls_number_reflns 8961
_refine_ls_number_restraints 0
_refine_ls_restrained_S_all 1.004
_refine_ls_R_factor_all 0.0993
_refine_ls_R_factor_gt 0.0493
_refine_ls_shift/su_max 0.000
_refine_ls_shift/su_mean 0.000
_refine_ls_structure_factor_coef Fsqd
_refine_ls_weighting_details 'w=1/[\s^2^(Fo^2^)+(0.0618P)^2^+0.3104P] where P=(Fo^2^+2Fc^2^)/3'
_refine_ls_weighting_scheme calc
_refine_ls_wR_factor_gt 0.1139
_refine_ls_wR_factor_ref 0.1407
_reflns_Friedel_coverage 0.000
_reflns_number_gt 5527
_reflns_number_total 8961
_reflns_threshold_expression 'I > 2\s(I)'
_cod_data_source_file c9nj00652d2.cif
_cod_data_source_block sh4089
_cod_depositor_comments 'Adding full bibliography for 1550821--1550822.cif.'
_cod_database_code 1550821
_shelx_space_group_comment
; 
The symmetry employed for this shelxl refinement is uniquely defined 
by the following loop, which should always be used as a source of 
symmetry information in preference to the above space-group names. 
They are only intended as comments. 
;
_shelx_estimated_absorpt_t_min 0.966
_shelx_estimated_absorpt_t_max 0.994
_shelxl_version_number 2014/6

loop_
_space_group_symop_operation_xyz
'x, y, z'
'-x, -y, -z'

loop_
_atom_site_label
_atom_site_type_symbol
_atom_site_fract_x
_atom_site_fract_y
_atom_site_fract_z
_atom_site_U_iso_or_equiv
_atom_site_adp_type
_atom_site_occupancy
_atom_site_site_symmetry_order
_atom_site_calc_flag
C1 C 0.02701(12) 0.54691(11) -0.02767(9) 0.0138(2) Uani 1 1 d
C2 C -0.03289(12) 0.61105(12) -0.11086(9) 0.0146(2) Uani 1 1 d
C3 C 0.02332(13) 0.70164(12) -0.16500(10) 0.0168(3) Uani 1 1 d
C4 C 0.13786(13) 0.72985(12) -0.14022(10) 0.0170(3) Uani 1 1 d
C5 C 0.19500(13) 0.66689(12) -0.05781(10) 0.0169(3) Uani 1 1 d
C6 C 0.14190(12) 0.57645(11) -0.00102(9) 0.0140(2) Uani 1 1 d
C7 C 0.20278(12) 0.51052(12) 0.08387(9) 0.0149(2) Uani 1 1 d
C8 C 0.14939(12) 0.42048(12) 0.13846(9) 0.0148(2) Uani 1 1 d
C9 C 0.19792(14) 0.82637(13) -0.20427(11) 0.0215(3) Uani 1 1 d
C10 C 0.33626(17) 0.82654(17) -0.17952(13) 0.0302(3) Uani 1 1 d
C11 C 0.10414(18) 0.95722(15) -0.18346(14) 0.0328(4) Uani 1 1 d
C12 C 0.21446(17) 0.79529(16) -0.31923(11) 0.0275(3) Uani 1 1 d
C13 C 0.31928(13) 0.53965(12) 0.11029(10) 0.0171(3) Uani 1 1 d
C14 C 0.41731(13) 0.56610(12) 0.12967(10) 0.0185(3) Uani 1 1 d
C15 C 0.53340(12) 0.59554(12) 0.15770(10) 0.0173(3) Uani 1 1 d
C16 C 0.58460(13) 0.54132(12) 0.24558(11) 0.0195(3) Uani 1 1 d
C17 C 0.69623(13) 0.56814(13) 0.27564(11) 0.0198(3) Uani 1 1 d
C18 C 0.75829(12) 0.65068(12) 0.21725(10) 0.0184(3) Uani 1 1 d
C19 C 0.70885(13) 0.70523(13) 0.12882(10) 0.0195(3) Uani 1 1 d
C20 C 0.59810(13) 0.67804(13) 0.09918(10) 0.0191(3) Uani 1 1 d
C21 C 0.92482(14) 0.62543(14) 0.32810(11) 0.0216(3) Uani 1 1 d
C22 C 1.04347(14) 0.67688(15) 0.33733(12) 0.0253(3) Uani 1 1 d
C23 C 1.11354(15) 0.61896(16) 0.42747(12) 0.0284(3) Uani 1 1 d
C24 C 1.24207(18) 0.6583(2) 0.42973(15) 0.0419(5) Uani 1 1 d
C25 C 0.20625(13) 0.35919(12) 0.22503(10) 0.0172(3) Uani 1 1 d
C26 C 0.24702(13) 0.30915(12) 0.30078(10) 0.0188(3) Uani 1 1 d
C27 C 0.29599(13) 0.25115(12) 0.39143(10) 0.0179(3) Uani 1 1 d
C28 C 0.23604(14) 0.16448(13) 0.44833(10) 0.0201(3) Uani 1 1 d
C29 C 0.28449(14) 0.10864(13) 0.53531(11) 0.0206(3) Uani 1 1 d
C30 C 0.39407(13) 0.13697(12) 0.56827(9) 0.0175(3) Uani 1 1 d
C31 C 0.45382(14) 0.22350(14) 0.51314(10) 0.0216(3) Uani 1 1 d
C32 C 0.40449(14) 0.27985(14) 0.42589(11) 0.0227(3) Uani 1 1 d
C33 C 0.54797(14) 0.10297(13) 0.69026(10) 0.0194(3) Uani 1 1 d
C34 C 0.57490(14) 0.02407(13) 0.78442(10) 0.0203(3) Uani 1 1 d
C35 C 0.69687(16) 0.04107(16) 0.82655(12) 0.0292(3) Uani 1 1 d
C36 C 0.72198(18) -0.03776(19) 0.92232(12) 0.0345(4) Uani 1 1 d
O1 O 0.86737(9) 0.68397(9) 0.24036(8) 0.0236(2) Uani 1 1 d
O2 O 0.43471(9) 0.07657(9) 0.65409(7) 0.0212(2) Uani 1 1 d
H1 H -0.0220(16) 0.7483(15) -0.2225(13) 0.031(4) Uiso 1 1 d
H2 H 0.2760(16) 0.6841(15) -0.0386(12) 0.028(4) Uiso 1 1 d
H3 H 0.3317(16) 0.8526(16) -0.1068(14) 0.031(4) Uiso 1 1 d
H4 H 0.4014(18) 0.7413(18) -0.1880(14) 0.040(5) Uiso 1 1 d
H5 H 0.3719(17) 0.8868(17) -0.2305(14) 0.035(5) Uiso 1 1 d
H6 H 0.0924(18) 0.9793(17) -0.1074(15) 0.040(5) Uiso 1 1 d
H7 H 0.1429(17) 1.0229(16) -0.2217(13) 0.033(4) Uiso 1 1 d
H8 H 0.0121(19) 0.9613(17) -0.2053(14) 0.044(5) Uiso 1 1 d
H9 H 0.2737(19) 0.7055(19) -0.3326(14) 0.046(5) Uiso 1 1 d
H10 H 0.1247(18) 0.8049(16) -0.3442(13) 0.037(5) Uiso 1 1 d
H11 H 0.2620(16) 0.8539(16) -0.3611(13) 0.031(4) Uiso 1 1 d
H12 H 0.5397(15) 0.4798(15) 0.2890(12) 0.023(4) Uiso 1 1 d
H13 H 0.7279(16) 0.5310(15) 0.3382(13) 0.028(4) Uiso 1 1 d
H14 H 0.7592(16) 0.7592(15) 0.0872(12) 0.027(4) Uiso 1 1 d
H15 H 0.5670(16) 0.7164(15) 0.0346(13) 0.028(4) Uiso 1 1 d
H16 H 0.8563(15) 0.6435(14) 0.3910(12) 0.018(4) Uiso 1 1 d
H17 H 0.9551(15) 0.5329(15) 0.3172(11) 0.020(4) Uiso 1 1 d
H18 H 1.0107(16) 0.7683(16) 0.3454(12) 0.028(4) Uiso 1 1 d
H19 H 1.1073(17) 0.6620(15) 0.2706(13) 0.031(4) Uiso 1 1 d
H20 H 1.0499(17) 0.6397(15) 0.4948(13) 0.028(4) Uiso 1 1 d
H21 H 1.1345(17) 0.5270(17) 0.4217(13) 0.033(5) Uiso 1 1 d
H22 H 1.2224(19) 0.751(2) 0.4362(15) 0.048(6) Uiso 1 1 d
H23 H 1.291(2) 0.6158(19) 0.4876(16) 0.054(6) Uiso 1 1 d
H24 H 1.302(2) 0.633(2) 0.3653(17) 0.057(6) Uiso 1 1 d
H25 H 0.1584(17) 0.1449(16) 0.4241(13) 0.033(5) Uiso 1 1 d
H26 H 0.2429(17) 0.0474(16) 0.5744(13) 0.034(5) Uiso 1 1 d
H27 H 0.5266(18) 0.2471(17) 0.5364(14) 0.041(5) Uiso 1 1 d
H28 H 0.4503(16) 0.3419(16) 0.3867(13) 0.030(4) Uiso 1 1 d
H29 H 0.6280(16) 0.0838(14) 0.6348(12) 0.025(4) Uiso 1 1 d
H30 H 0.5293(15) 0.1937(15) 0.7062(11) 0.022(4) Uiso 1 1 d
H31 H 0.5875(16) -0.0661(16) 0.7667(12) 0.026(4) Uiso 1 1 d
H32 H 0.4943(16) 0.0479(15) 0.8376(12) 0.024(4) Uiso 1 1 d
H33 H 0.7767(19) 0.0164(17) 0.7711(14) 0.043(5) Uiso 1 1 d
H34 H 0.6837(18) 0.1337(18) 0.8423(14) 0.041(5) Uiso 1 1 d
H35 H 0.6460(19) -0.0142(17) 0.9752(14) 0.039(5) Uiso 1 1 d
H36 H 0.733(2) -0.129(2) 0.9068(16) 0.062(6) Uiso 1 1 d
H37 H 0.804(2) -0.031(2) 0.9515(16) 0.060(6) Uiso 1 1 d

loop_
_atom_site_aniso_label
_atom_site_aniso_U_11
_atom_site_aniso_U_22
_atom_site_aniso_U_33
_atom_site_aniso_U_23
_atom_site_aniso_U_13
_atom_site_aniso_U_12
C1 0.0143(6) 0.0157(6) 0.0117(5) 0.0006(5) -0.0032(4) -0.0039(5)
C2 0.0142(6) 0.0173(6) 0.0128(6) 0.0013(5) -0.0043(4) -0.0040(5)
C3 0.0178(6) 0.0187(6) 0.0149(6) 0.0037(5) -0.0047(5) -0.0059(5)
C4 0.0184(6) 0.0176(6) 0.0161(6) 0.0025(5) -0.0032(5) -0.0066(5)
C5 0.0166(6) 0.0198(6) 0.0167(6) 0.0021(5) -0.0047(5) -0.0078(5)
C6 0.0135(6) 0.0167(6) 0.0129(5) 0.0008(5) -0.0037(4) -0.0047(5)
C7 0.0146(6) 0.0177(6) 0.0134(6) 0.0000(5) -0.0045(4) -0.0046(5)
C8 0.0152(6) 0.0168(6) 0.0130(6) 0.0007(5) -0.0052(4) -0.0037(5)
C9 0.0241(7) 0.0216(7) 0.0224(7) 0.0065(5) -0.0065(5) -0.0118(5)
C10 0.0292(8) 0.0358(9) 0.0330(9) 0.0122(7) -0.0096(7) -0.0207(7)
C11 0.0365(9) 0.0225(8) 0.0398(9) 0.0078(7) -0.0033(7) -0.0107(7)
C12 0.0324(8) 0.0328(8) 0.0208(7) 0.0090(6) -0.0035(6) -0.0163(7)
C13 0.0182(6) 0.0191(6) 0.0148(6) 0.0022(5) -0.0048(5) -0.0051(5)
C14 0.0179(6) 0.0202(6) 0.0182(6) 0.0001(5) -0.0055(5) -0.0044(5)
C15 0.0144(6) 0.0187(6) 0.0200(6) -0.0015(5) -0.0059(5) -0.0042(5)
C16 0.0181(6) 0.0190(6) 0.0236(7) 0.0026(5) -0.0068(5) -0.0070(5)
C17 0.0194(6) 0.0207(6) 0.0215(7) 0.0033(5) -0.0094(5) -0.0059(5)
C18 0.0135(6) 0.0213(6) 0.0223(6) -0.0038(5) -0.0058(5) -0.0051(5)
C19 0.0183(6) 0.0224(7) 0.0190(6) 0.0012(5) -0.0024(5) -0.0078(5)
C20 0.0175(6) 0.0225(7) 0.0177(6) 0.0000(5) -0.0047(5) -0.0048(5)
C21 0.0174(6) 0.0269(7) 0.0221(7) -0.0022(6) -0.0086(5) -0.0045(5)
C22 0.0176(7) 0.0341(8) 0.0273(8) -0.0063(6) -0.0061(6) -0.0095(6)
C23 0.0210(7) 0.0381(9) 0.0290(8) -0.0074(7) -0.0096(6) -0.0083(6)
C24 0.0250(8) 0.0714(14) 0.0350(10) -0.0087(9) -0.0107(7) -0.0173(9)
C25 0.0171(6) 0.0191(6) 0.0163(6) 0.0002(5) -0.0039(5) -0.0052(5)
C26 0.0193(6) 0.0205(6) 0.0175(6) 0.0008(5) -0.0060(5) -0.0053(5)
C27 0.0196(6) 0.0189(6) 0.0145(6) 0.0018(5) -0.0058(5) -0.0020(5)
C28 0.0213(7) 0.0210(7) 0.0208(7) 0.0016(5) -0.0097(5) -0.0068(5)
C29 0.0244(7) 0.0197(6) 0.0207(6) 0.0055(5) -0.0084(5) -0.0090(5)
C30 0.0203(6) 0.0176(6) 0.0137(6) 0.0021(5) -0.0059(5) -0.0016(5)
C31 0.0203(7) 0.0293(7) 0.0187(6) 0.0065(5) -0.0087(5) -0.0107(6)
C32 0.0224(7) 0.0294(8) 0.0192(6) 0.0085(6) -0.0073(5) -0.0107(6)
C33 0.0197(6) 0.0223(7) 0.0180(6) 0.0030(5) -0.0078(5) -0.0062(5)
C34 0.0219(7) 0.0220(7) 0.0168(6) 0.0036(5) -0.0072(5) -0.0033(5)
C35 0.0258(8) 0.0398(9) 0.0241(8) 0.0056(7) -0.0128(6) -0.0076(7)
C36 0.0324(9) 0.0477(11) 0.0210(8) 0.0025(7) -0.0143(7) -0.0002(8)
O1 0.0191(5) 0.0303(5) 0.0266(5) 0.0025(4) -0.0105(4) -0.0120(4)
O2 0.0249(5) 0.0244(5) 0.0177(5) 0.0082(4) -0.0113(4) -0.0086(4)

loop_
_atom_type_symbol
_atom_type_description
_atom_type_scat_dispersion_real
_atom_type_scat_dispersion_imag
_atom_type_scat_source
C C 0.0033 0.0016 'International Tables Vol C Tables 4.2.6.8 and 6.1.1.4'
H H 0.0000 0.0000 'International Tables Vol C Tables 4.2.6.8 and 6.1.1.4'
O O 0.0106 0.0060 'International Tables Vol C Tables 4.2.6.8 and 6.1.1.4'

loop_
_geom_angle_atom_site_label_1
_geom_angle_atom_site_label_2
_geom_angle_atom_site_label_3
_geom_angle
_geom_angle_site_symmetry_3
C2 C1 C6 119.16(11) .
C2 C1 C1 120.29(13) 2_565
C6 C1 C1 120.54(13) 2_565
C3 C2 C1 119.18(11) .
C3 C2 C8 121.90(11) 2_565
C1 C2 C8 118.92(11) 2_565
C4 C3 C2 121.99(11) .
C4 C3 H1 119.7(9) .
C2 C3 H1 118.3(9) .
C5 C4 C3 118.22(11) .
C5 C4 C9 121.95(11) .
C3 C4 C9 119.83(11) .
C4 C5 C6 121.85(11) .
C4 C5 H2 120.3(9) .
C6 C5 H2 117.8(9) .
C5 C6 C1 119.59(11) .
C5 C6 C7 121.48(11) .
C1 C6 C7 118.92(11) .
C8 C7 C13 120.51(11) .
C8 C7 C6 120.56(11) .
C13 C7 C6 118.93(11) .
C7 C8 C25 120.48(11) .
C7 C8 C2 120.75(11) 2_565
C25 C8 C2 118.75(11) 2_565
C10 C9 C4 112.24(11) .
C10 C9 C11 108.70(13) .
C4 C9 C11 109.44(12) .
C10 C9 C12 107.50(12) .
C4 C9 C12 109.28(11) .
C11 C9 C12 109.64(12) .
C9 C10 H3 111.8(10) .
C9 C10 H4 112.4(10) .
H3 C10 H4 106.5(14) .
C9 C10 H5 106.5(10) .
H3 C10 H5 111.1(13) .
H4 C10 H5 108.5(14) .
C9 C11 H6 110.6(10) .
C9 C11 H7 111.3(10) .
H6 C11 H7 105.5(14) .
C9 C11 H8 110.0(10) .
H6 C11 H8 110.3(15) .
H7 C11 H8 109.1(14) .
C9 C12 H9 109.6(10) .
C9 C12 H10 112.3(10) .
H9 C12 H10 110.3(14) .
C9 C12 H11 109.3(9) .
H9 C12 H11 107.4(14) .
H10 C12 H11 107.8(13) .
C14 C13 C7 177.99(14) .
C13 C14 C15 177.30(14) .
C16 C15 C20 118.33(11) .
C16 C15 C14 119.68(12) .
C20 C15 C14 121.99(12) .
C17 C16 C15 121.39(12) .
C17 C16 H12 118.9(9) .
C15 C16 H12 119.7(9) .
C18 C17 C16 119.47(12) .
C18 C17 H13 121.0(10) .
C16 C17 H13 119.5(10) .
O1 C18 C17 124.13(12) .
O1 C18 C19 115.97(12) .
C17 C18 C19 119.91(12) .
C20 C19 C18 120.39(12) .
C20 C19 H14 122.2(9) .
C18 C19 H14 117.3(9) .
C19 C20 C15 120.52(12) .
C19 C20 H15 118.4(9) .
C15 C20 H15 121.0(9) .
O1 C21 C22 107.57(12) .
O1 C21 H16 109.7(8) .
C22 C21 H16 111.2(8) .
O1 C21 H17 109.2(8) .
C22 C21 H17 110.0(8) .
H16 C21 H17 109.1(12) .
C21 C22 C23 111.88(13) .
C21 C22 H18 107.9(9) .
C23 C22 H18 110.6(9) .
C21 C22 H19 108.7(9) .
C23 C22 H19 111.0(9) .
H18 C22 H19 106.5(13) .
C24 C23 C22 112.18(15) .
C24 C23 H20 111.3(9) .
C22 C23 H20 110.2(9) .
C24 C23 H21 109.3(10) .
C22 C23 H21 108.4(10) .
H20 C23 H21 105.1(14) .
C23 C24 H22 110.2(11) .
C23 C24 H23 111.8(12) .
H22 C24 H23 110.2(16) .
C23 C24 H24 108.8(12) .
H22 C24 H24 108.6(17) .
H23 C24 H24 107.1(16) .
C26 C25 C8 176.39(14) .
C25 C26 C27 179.18(14) .
C32 C27 C28 118.16(12) .
C32 C27 C26 120.76(12) .
C28 C27 C26 121.07(12) .
C29 C28 C27 120.59(12) .
C29 C28 H25 121.4(10) .
C27 C28 H25 118.0(10) .
C28 C29 C30 120.70(13) .
C28 C29 H26 120.3(10) .
C30 C29 H26 119.0(10) .
O2 C30 C31 124.40(12) .
O2 C30 C29 116.24(12) .
C31 C30 C29 119.36(12) .
C32 C31 C30 119.79(12) .
C32 C31 H27 119.6(11) .
C30 C31 H27 120.6(11) .
C31 C32 C27 121.39(13) .
C31 C32 H28 118.3(9) .
C27 C32 H28 120.3(9) .
O2 C33 C34 108.01(11) .
O2 C33 H29 109.8(9) .
C34 C33 H29 111.0(9) .
O2 C33 H30 110.4(9) .
C34 C33 H30 111.0(9) .
H29 C33 H30 106.7(12) .
C33 C34 C35 112.28(12) .
C33 C34 H31 108.8(9) .
C35 C34 H31 110.3(9) .
C33 C34 H32 108.1(9) .
C35 C34 H32 109.7(9) .
H31 C34 H32 107.6(13) .
C36 C35 C34 111.79(14) .
C36 C35 H33 109.9(10) .
C34 C35 H33 107.9(10) .
C36 C35 H34 110.2(10) .
C34 C35 H34 109.4(10) .
H33 C35 H34 107.5(15) .
C35 C36 H35 110.0(11) .
C35 C36 H36 110.0(12) .
H35 C36 H36 106.6(17) .
C35 C36 H37 114.3(12) .
H35 C36 H37 107.9(16) .
H36 C36 H37 107.8(16) .
C18 O1 C21 117.58(11) .
C30 O2 C33 117.87(10) .

loop_
_geom_bond_atom_site_label_1
_geom_bond_atom_site_label_2
_geom_bond_distance
_geom_bond_site_symmetry_2
C1 C2 1.4151(16) .
C1 C6 1.4155(16) .
C1 C1 1.423(2) 2_565
C2 C3 1.3993(17) .
C2 C8 1.4462(16) 2_565
C3 C4 1.3958(17) .
C3 H1 1.006(17) .
C4 C5 1.3898(17) .
C4 C9 1.5281(17) .
C5 C6 1.3963(17) .
C5 H2 0.982(16) .
C6 C7 1.4448(17) .
C7 C8 1.3818(17) .
C7 C13 1.4280(17) .
C8 C25 1.4278(17) .
C8 C2 1.4462(16) 2_565
C9 C10 1.527(2) .
C9 C11 1.532(2) .
C9 C12 1.537(2) .
C10 H3 1.000(17) .
C10 H4 1.009(19) .
C10 H5 1.020(18) .
C11 H6 1.021(19) .
C11 H7 0.998(17) .
C11 H8 1.033(19) .
C12 H9 1.03(2) .
C12 H10 1.017(18) .
C12 H11 1.008(17) .
C13 C14 1.1976(17) .
C14 C15 1.4337(17) .
C15 C16 1.3938(18) .
C15 C20 1.4027(18) .
C16 C17 1.3882(18) .
C16 H12 1.025(16) .
C17 C18 1.3870(19) .
C17 H13 0.968(16) .
C18 O1 1.3605(15) .
C18 C19 1.3939(18) .
C19 C20 1.3790(18) .
C19 H14 0.986(16) .
C20 H15 0.994(16) .
C21 O1 1.4335(16) .
C21 C22 1.5097(19) .
C21 H16 0.995(15) .
C21 H17 1.000(15) .
C22 C23 1.519(2) .
C22 H18 0.985(17) .
C22 H19 1.006(17) .
C23 C24 1.515(2) .
C23 H20 1.015(17) .
C23 H21 0.987(18) .
C24 H22 0.99(2) .
C24 H23 1.01(2) .
C24 H24 0.98(2) .
C25 C26 1.1993(18) .
C26 C27 1.4293(17) .
C27 C32 1.3927(18) .
C27 C28 1.4011(18) .
C28 C29 1.3779(18) .
C28 H25 0.989(17) .
C29 C30 1.3922(18) .
C29 H26 0.980(17) .
C30 O2 1.3538(15) .
C30 C31 1.3890(18) .
C31 C32 1.3861(18) .
C31 H27 0.958(18) .
C32 H28 1.011(17) .
C33 O2 1.4377(15) .
C33 C34 1.5018(18) .
C33 H29 1.003(16) .
C33 H30 0.997(16) .
C34 C35 1.519(2) .
C34 H31 1.004(16) .
C34 H32 0.991(16) .
C35 C36 1.516(2) .
C35 H33 1.004(19) .
C35 H34 1.023(19) .
C36 H35 0.957(19) .
C36 H36 1.01(2) .
C36 H37 1.01(2) .
